data_4030031
loop_
_publ_author_name
'Panmand, Deepak S.'
'Jishkariani, Davit'
'Hall, C. Dennis'
'Steel, Peter J.'
'Asiri, Abdullah M.'
'Katritzky, Alan R.'

_publ_section_title
;
 Synthesis and Direct C2 Functionalization of Imidazolium and
 1,2,4-Triazolium N-Imides.
;
_journal_issue 21
_journal_name_full 'The Journal of organic chemistry'
_journal_page_first 10593
_journal_paper_doi 10.1021/jo501746u
_journal_volume 79
_journal_year 2014
_chemical_formula_moiety 'C23 H19 N3 O'
_chemical_formula_sum 'C23 H19 N3 O'
_chemical_formula_weight 353.41
_chemical_name_systematic
; 
 ? 
;
_space_group_IT_number 2
_symmetry_cell_setting triclinic
_symmetry_space_group_name_Hall '-P 1'
_symmetry_space_group_name_H-M 'P -1'
_atom_sites_solution_hydrogens geom
_atom_sites_solution_primary direct
_atom_sites_solution_secondary difmap
_audit_creation_method SHELXL-97
_cell_angle_alpha 91.612(4)
_cell_angle_beta 100.785(4)
_cell_angle_gamma 102.962(4)
_cell_formula_units_Z 2
_cell_length_a 8.2888(4)
_cell_length_b 10.3643(5)
_cell_length_c 10.9122(6)
_cell_measurement_reflns_used 7470
_cell_measurement_temperature 120(1)
_cell_measurement_theta_max 73.6549
_cell_measurement_theta_min 4.1318
_cell_volume 895.01(8)
_computing_cell_refinement
; 
?
;
_computing_data_collection
; 
? 
;
_computing_data_reduction
; 
?
;
_computing_structure_refinement 'SHELXL-97 (Sheldrick, 2008)'
_computing_structure_solution 'SHELXS-97 (Sheldrick, 2008)'
_diffrn_ambient_temperature 120(1)
_diffrn_detector_area_resol_mean 10.6501
_diffrn_measured_fraction_theta_full 1.000
_diffrn_measured_fraction_theta_max 1.000
_diffrn_measurement_device_type 'SuperNova, Dual, Cu at zero, Atlas'
_diffrn_measurement_method '\w scans'
_diffrn_radiation_monochromator graphite
_diffrn_radiation_source 'fine-focus sealed tube'
_diffrn_radiation_type CuK\a
_diffrn_radiation_wavelength 1.54184
_diffrn_reflns_av_R_equivalents 0.0362
_diffrn_reflns_av_sigmaI/netI 0.0230
_diffrn_reflns_limit_h_max 9
_diffrn_reflns_limit_h_min -9
_diffrn_reflns_limit_k_max 12
_diffrn_reflns_limit_k_min -12
_diffrn_reflns_limit_l_max 13
_diffrn_reflns_limit_l_min -13
_diffrn_reflns_number 15278
_diffrn_reflns_theta_full 67.49
_diffrn_reflns_theta_max 67.49
_diffrn_reflns_theta_min 4.14
_exptl_absorpt_coefficient_mu 0.649
_exptl_absorpt_correction_T_max 1.00000
_exptl_absorpt_correction_T_min 0.75089
_exptl_absorpt_correction_type multi-scan
_exptl_absorpt_process_details
; 
'Thu Dec 20 15:51:44 2012' 
;
_exptl_crystal_colour
; 
colorless
;
_exptl_crystal_density_diffrn 1.311
_exptl_crystal_density_method 'not measured'
_exptl_crystal_description
; 
block
;
_exptl_crystal_F_000 372
_exptl_crystal_size_max 0.27
_exptl_crystal_size_mid 0.22
_exptl_crystal_size_min 0.21
_refine_diff_density_max 0.219
_refine_diff_density_min -0.328
_refine_diff_density_rms 0.051
_refine_ls_extinction_method none
_refine_ls_goodness_of_fit_ref 0.992
_refine_ls_hydrogen_treatment constr
_refine_ls_matrix_type full
_refine_ls_number_parameters 244
_refine_ls_number_reflns 3221
_refine_ls_number_restraints 0
_refine_ls_restrained_S_all 0.992
_refine_ls_R_factor_all 0.0493
_refine_ls_R_factor_gt 0.0422
_refine_ls_shift/su_max 0.000
_refine_ls_shift/su_mean 0.000
_refine_ls_structure_factor_coef Fsqd
_refine_ls_weighting_details 'calc w=1/[\s^2^(Fo^2^)+(0.0763P)^2^+0.2910P] where P=(Fo^2^+2Fc^2^)/3'
_refine_ls_weighting_scheme calc
_refine_ls_wR_factor_gt 0.1116
_refine_ls_wR_factor_ref 0.1193
_reflns_number_gt 2781
_reflns_number_total 3221
_reflns_threshold_expression >2sigma(I)
_cod_data_source_file jo501746u_si_002.cif
_cod_data_source_block dsp32
_cod_depositor_comments 'Adding full bibliography for 4030029--4030031.cif.'
_cod_database_code 4030031

loop_
_symmetry_equiv_pos_as_xyz
'x, y, z'
'-x, -y, -z'

loop_
_atom_site_label
_atom_site_type_symbol
_atom_site_fract_x
_atom_site_fract_y
_atom_site_fract_z
_atom_site_U_iso_or_equiv
_atom_site_adp_type
_atom_site_occupancy
_atom_site_symmetry_multiplicity
_atom_site_calc_flag
_atom_site_refinement_flags
N1 N 0.14528(15) 0.21327(11) 0.48196(11) 0.0208(3) Uani 1 1 d .
C2 C 0.17915(17) 0.17004(13) 0.37380(13) 0.0196(3) Uani 1 1 d .
N3 N 0.27018(15) 0.07983(11) 0.40116(11) 0.0206(3) Uani 1 1 d .
C4 C 0.29330(19) 0.06356(14) 0.52752(13) 0.0242(3) Uani 1 1 d .
H4A H 0.3517 0.0062 0.5702 0.029 Uiso 1 1 calc R
C5 C 0.21497(19) 0.14691(14) 0.57761(13) 0.0248(3) Uani 1 1 d .
H5A H 0.2092 0.1575 0.6615 0.030 Uiso 1 1 calc R
N6 N 0.35802(15) 0.02787(11) 0.31923(11) 0.0228(3) Uani 1 1 d .
C7 C 0.28612(18) -0.09970(13) 0.28514(12) 0.0209(3) Uani 1 1 d .
O8 O 0.15189(14) -0.16729(10) 0.30816(10) 0.0319(3) Uani 1 1 d .
C9 C 0.38964(18) -0.16383(14) 0.21335(12) 0.0209(3) Uani 1 1 d .
C10 C 0.50170(19) -0.09369(14) 0.14432(13) 0.0250(3) Uani 1 1 d .
H10A H 0.5150 -0.0024 0.1411 0.030 Uiso 1 1 calc R
C11 C 0.5933(2) -0.15902(16) 0.08066(14) 0.0299(4) Uani 1 1 d .
H11A H 0.6648 -0.1119 0.0327 0.036 Uiso 1 1 calc R
C12 C 0.5788(2) -0.29426(16) 0.08816(15) 0.0305(4) Uani 1 1 d .
H12A H 0.6417 -0.3377 0.0464 0.037 Uiso 1 1 calc R
C13 C 0.4702(2) -0.36435(15) 0.15801(15) 0.0293(4) Uani 1 1 d .
H13A H 0.4613 -0.4549 0.1643 0.035 Uiso 1 1 calc R
C14 C 0.37460(19) -0.29990(14) 0.21870(14) 0.0245(3) Uani 1 1 d .
H14A H 0.2995 -0.3482 0.2635 0.029 Uiso 1 1 calc R
C15 C 0.11820(18) 0.20708(14) 0.24681(13) 0.0210(3) Uani 1 1 d .
C16 C 0.0059(3) 0.11158(17) 0.16225(16) 0.0436(5) Uani 1 1 d .
H16A H -0.0288 0.0256 0.1854 0.052 Uiso 1 1 calc R
C17 C -0.0551(3) 0.14450(18) 0.04254(17) 0.0485(5) Uani 1 1 d .
H17A H -0.1312 0.0803 -0.0140 0.058 Uiso 1 1 calc R
C18 C -0.0042(2) 0.27077(16) 0.00697(14) 0.0299(4) Uani 1 1 d .
H18A H -0.0463 0.2923 -0.0730 0.036 Uiso 1 1 calc R
C19 C 0.1095(2) 0.36512(15) 0.09034(14) 0.0268(3) Uani 1 1 d .
H19A H 0.1451 0.4506 0.0664 0.032 Uiso 1 1 calc R
C20 C 0.1715(2) 0.33350(14) 0.20997(13) 0.0254(3) Uani 1 1 d .
H20A H 0.2492 0.3976 0.2656 0.030 Uiso 1 1 calc R
C21 C 0.04926(18) 0.31415(13) 0.49924(13) 0.0212(3) Uani 1 1 d .
H21A H -0.0444 0.2757 0.5385 0.025 Uiso 1 1 calc R
H21B H 0.0032 0.3411 0.4182 0.025 Uiso 1 1 calc R
C22 C 0.15977(18) 0.43484(13) 0.57942(13) 0.0202(3) Uani 1 1 d .
C23 C 0.2817(2) 0.52463(15) 0.53307(15) 0.0284(4) Uani 1 1 d .
H23A H 0.2990 0.5083 0.4528 0.034 Uiso 1 1 calc R
C24 C 0.3776(2) 0.63787(16) 0.60463(16) 0.0337(4) Uani 1 1 d .
H24A H 0.4577 0.6974 0.5720 0.040 Uiso 1 1 calc R
C25 C 0.3546(2) 0.66268(15) 0.72474(16) 0.0316(4) Uani 1 1 d .
H25A H 0.4187 0.7387 0.7730 0.038 Uiso 1 1 calc R
C26 C 0.2353(2) 0.57318(16) 0.77214(14) 0.0298(4) Uani 1 1 d .
H26A H 0.2201 0.5889 0.8531 0.036 Uiso 1 1 calc R
C27 C 0.13772(19) 0.45991(14) 0.70006(13) 0.0245(3) Uani 1 1 d .
H27A H 0.0574 0.4008 0.7328 0.029 Uiso 1 1 calc R

loop_
_atom_site_aniso_label
_atom_site_aniso_U_11
_atom_site_aniso_U_22
_atom_site_aniso_U_33
_atom_site_aniso_U_23
_atom_site_aniso_U_13
_atom_site_aniso_U_12
N1 0.0228(6) 0.0185(6) 0.0210(6) 0.0012(4) 0.0015(5) 0.0068(5)
C2 0.0181(7) 0.0165(6) 0.0224(7) 0.0010(5) 0.0012(6) 0.0026(5)
N3 0.0203(6) 0.0181(6) 0.0226(6) 0.0009(4) 0.0020(5) 0.0050(5)
C4 0.0268(8) 0.0212(7) 0.0229(7) 0.0034(5) -0.0015(6) 0.0070(6)
C5 0.0304(8) 0.0232(7) 0.0197(7) 0.0031(5) -0.0004(6) 0.0084(6)
N6 0.0225(6) 0.0199(6) 0.0274(6) 0.0008(5) 0.0065(5) 0.0068(5)
C7 0.0227(7) 0.0211(7) 0.0176(6) 0.0044(5) 0.0007(5) 0.0045(6)
O8 0.0321(6) 0.0254(6) 0.0369(6) -0.0034(4) 0.0164(5) -0.0030(5)
C9 0.0210(7) 0.0222(7) 0.0171(6) 0.0010(5) -0.0007(5) 0.0041(6)
C10 0.0281(8) 0.0223(7) 0.0236(7) 0.0049(5) 0.0037(6) 0.0045(6)
C11 0.0299(9) 0.0359(9) 0.0254(8) 0.0059(6) 0.0103(7) 0.0061(7)
C12 0.0283(8) 0.0341(8) 0.0302(8) -0.0030(6) 0.0047(7) 0.0111(7)
C13 0.0284(8) 0.0229(7) 0.0358(8) -0.0006(6) 0.0029(7) 0.0073(6)
C14 0.0250(8) 0.0219(7) 0.0253(7) 0.0031(5) 0.0041(6) 0.0034(6)
C15 0.0199(7) 0.0229(7) 0.0211(7) 0.0025(5) 0.0032(6) 0.0072(6)
C16 0.0526(12) 0.0282(9) 0.0336(9) 0.0099(7) -0.0112(8) -0.0094(8)
C17 0.0559(12) 0.0375(10) 0.0311(9) 0.0067(7) -0.0167(8) -0.0119(9)
C18 0.0290(8) 0.0363(9) 0.0228(7) 0.0078(6) 0.0013(6) 0.0068(7)
C19 0.0317(8) 0.0255(7) 0.0247(7) 0.0070(6) 0.0074(6) 0.0075(6)
C20 0.0281(8) 0.0239(7) 0.0224(7) 0.0007(6) 0.0039(6) 0.0033(6)
C21 0.0206(7) 0.0217(7) 0.0224(7) 0.0023(5) 0.0037(6) 0.0078(6)
C22 0.0193(7) 0.0193(7) 0.0236(7) 0.0030(5) 0.0026(6) 0.0091(6)
C23 0.0309(9) 0.0275(8) 0.0282(8) 0.0017(6) 0.0106(7) 0.0054(7)
C24 0.0277(8) 0.0265(8) 0.0442(10) 0.0037(7) 0.0067(7) 0.0005(7)
C25 0.0277(9) 0.0236(8) 0.0392(9) -0.0064(6) -0.0059(7) 0.0083(6)
C26 0.0326(9) 0.0325(8) 0.0253(8) -0.0051(6) 0.0010(6) 0.0147(7)
C27 0.0250(8) 0.0258(7) 0.0245(7) 0.0031(6) 0.0056(6) 0.0089(6)

loop_
_atom_type_symbol
_atom_type_description
_atom_type_scat_dispersion_real
_atom_type_scat_dispersion_imag
_atom_type_scat_source
C C 0.0181 0.0091 'International Tables Vol C Tables 4.2.6.8 and 6.1.1.4'
H H 0.0000 0.0000 'International Tables Vol C Tables 4.2.6.8 and 6.1.1.4'
N N 0.0311 0.0180 'International Tables Vol C Tables 4.2.6.8 and 6.1.1.4'
O O 0.0492 0.0322 'International Tables Vol C Tables 4.2.6.8 and 6.1.1.4'

loop_
_geom_angle_atom_site_label_1
_geom_angle_atom_site_label_2
_geom_angle_atom_site_label_3
_geom_angle
C2 N1 C5 108.77(12)
C2 N1 C21 127.32(12)
C5 N1 C21 123.91(12)
N3 C2 N1 107.33(12)
N3 C2 C15 125.39(13)
N1 C2 C15 127.15(12)
C2 N3 C4 109.56(12)
C2 N3 N6 125.40(12)
C4 N3 N6 123.96(12)
C5 C4 N3 106.85(12)
C5 C4 H4A 126.6
N3 C4 H4A 126.6
C4 C5 N1 107.48(13)
C4 C5 H5A 126.3
N1 C5 H5A 126.3
C7 N6 N3 110.65(11)
O8 C7 N6 128.02(13)
O8 C7 C9 119.69(12)
N6 C7 C9 112.26(12)
C14 C9 C10 118.59(14)
C14 C9 C7 117.86(13)
C10 C9 C7 123.53(12)
C11 C10 C9 120.49(13)
C11 C10 H10A 119.8
C9 C10 H10A 119.8
C10 C11 C12 120.31(14)
C10 C11 H11A 119.8
C12 C11 H11A 119.8
C13 C12 C11 119.66(15)
C13 C12 H12A 120.2
C11 C12 H12A 120.2
C12 C13 C14 120.12(14)
C12 C13 H13A 119.9
C14 C13 H13A 119.9
C13 C14 C9 120.78(14)
C13 C14 H14A 119.6
C9 C14 H14A 119.6
C20 C15 C16 119.35(14)
C20 C15 C2 121.95(12)
C16 C15 C2 118.70(13)
C15 C16 C17 119.78(15)
C15 C16 H16A 120.1
C17 C16 H16A 120.1
C18 C17 C16 120.71(15)
C18 C17 H17A 119.6
C16 C17 H17A 119.6
C17 C18 C19 119.52(14)
C17 C18 H18A 120.2
C19 C18 H18A 120.2
C18 C19 C20 120.34(14)
C18 C19 H19A 119.8
C20 C19 H19A 119.8
C15 C20 C19 120.29(14)
C15 C20 H20A 119.9
C19 C20 H20A 119.9
N1 C21 C22 111.45(11)
N1 C21 H21A 109.3
C22 C21 H21A 109.3
N1 C21 H21B 109.3
C22 C21 H21B 109.3
H21A C21 H21B 108.0
C27 C22 C23 118.65(13)
C27 C22 C21 120.25(13)
C23 C22 C21 121.08(13)
C24 C23 C22 120.98(14)
C24 C23 H23A 119.5
C22 C23 H23A 119.5
C23 C24 C25 120.12(15)
C23 C24 H24A 119.9
C25 C24 H24A 119.9
C26 C25 C24 119.29(14)
C26 C25 H25A 120.4
C24 C25 H25A 120.4
C25 C26 C27 120.71(14)
C25 C26 H26A 119.6
C27 C26 H26A 119.6
C22 C27 C26 120.24(14)
C22 C27 H27A 119.9
C26 C27 H27A 119.9

loop_
_geom_bond_atom_site_label_1
_geom_bond_atom_site_label_2
_geom_bond_distance
N1 C2 1.3503(18)
N1 C5 1.3744(18)
N1 C21 1.4767(18)
C2 N3 1.3343(18)
C2 C15 1.4758(19)
N3 C4 1.3766(18)
N3 N6 1.4183(16)
C4 C5 1.351(2)
C4 H4A 0.9300
C5 H5A 0.9300
N6 C7 1.3333(18)
C7 O8 1.2477(18)
C7 C9 1.507(2)
C9 C14 1.392(2)
C9 C10 1.396(2)
C10 C11 1.385(2)
C10 H10A 0.9300
C11 C12 1.386(2)
C11 H11A 0.9300
C12 C13 1.383(2)
C12 H12A 0.9300
C13 C14 1.386(2)
C13 H13A 0.9300
C14 H14A 0.9300
C15 C20 1.382(2)
C15 C16 1.383(2)
C16 C17 1.391(2)
C16 H16A 0.9300
C17 C18 1.372(2)
C17 H17A 0.9300
C18 C19 1.374(2)
C18 H18A 0.9300
C19 C20 1.387(2)
C19 H19A 0.9300
C20 H20A 0.9300
C21 C22 1.5146(19)
C21 H21A 0.9700
C21 H21B 0.9700
C22 C27 1.388(2)
C22 C23 1.393(2)
C23 C24 1.384(2)
C23 H23A 0.9300
C24 C25 1.385(2)
C24 H24A 0.9300
C25 C26 1.383(2)
C25 H25A 0.9300
C26 C27 1.391(2)
C26 H26A 0.9300
C27 H27A 0.9300
